data_2242044
loop_
_publ_author_name
'Assoumatine, Tokour\'e'
'Stoeckli-Evans, Helen'

_publ_section_title
;
 Silver(I) nitrate complexes of three tetrakis-thioether-substituted
 pyrazine ligands: metal--organic chain, network and framework structures
;
_journal_issue 3
_journal_name_full 'Acta Crystallographica Section E'
_journal_page_first 434
_journal_page_last 440
_journal_paper_doi 10.1107/S2056989017002791
_journal_volume 73
_journal_year 2017
_chemical_formula_iupac '[Ag3 (N O3)3 (C28 H24 N6 S4)]'
_chemical_formula_moiety 'C28 H24 Ag3 N9 O9 S4'
_chemical_formula_sum 'C28 H24 Ag3 N9 O9 S4'
_chemical_formula_weight 1082.41
_chemical_name_systematic Poly[[trinitrato{\m~6~-2,3,5,6-tetrakis[(pyridin-2-ylsulfanyl)methyl]pyrazine}trisilver(I)]
_space_group_crystal_system monoclinic
_space_group_IT_number 15
_space_group_name_Hall '-C 2yc'
_space_group_name_H-M_alt 'C 1 2/c 1'
_symmetry_space_group_name_Hall '-C 2yc'
_symmetry_space_group_name_H-M 'C 1 2/c 1'
_atom_sites_solution_hydrogens geom
_atom_sites_solution_primary direct
_atom_sites_solution_secondary difmap
_audit_creation_method <i>SHELXL-2014/6</i>
_cell_angle_alpha 90
_cell_angle_beta 96.607(8)
_cell_angle_gamma 90
_cell_formula_units_Z 4
_cell_length_a 13.6319(9)
_cell_length_b 16.2211(10)
_cell_length_c 15.7201(11)
_cell_measurement_reflns_used 5000
_cell_measurement_temperature 223(2)
_cell_measurement_theta_max 25.87
_cell_measurement_theta_min 1.96
_cell_volume 3453.0(4)
_computing_cell_refinement
;
CELL in <i>IPDS-I</i> (Stoe & Cie, 1998)
;
_computing_data_collection
;
EXPOSE in <i>IPDS-I</i> (Stoe & Cie, 1998)
;
_computing_data_reduction
;
INTEGRATE in <i>IPDS-I</i> (Stoe & Cie, 1998)
;
_computing_molecular_graphics
;
Mercury (Macrae <i>et al.</i>,  2008)
;
_computing_publication_material
;
<i>SHELXL2014/6</i> (Sheldrick, 2015), PLATON (Spek, 2009) and
publcif (Westrip, 2010)
;
_computing_structure_refinement
;
<i>SHELXL2014/6</i> (Sheldrick, 2015)
;
_computing_structure_solution
;
SHELXS97 (Sheldrick, 2008)
;
_diffrn_ambient_temperature 223(2)
_diffrn_measured_fraction_theta_full 1.000
_diffrn_measured_fraction_theta_max 0.991
_diffrn_measurement_device '1 circle goniometer'
_diffrn_measurement_device_type 'STOE IPDS 1'
_diffrn_measurement_method '\f rotation'
_diffrn_radiation_monochromator 'plane graphite'
_diffrn_radiation_source 'fine-focus sealed tube'
_diffrn_radiation_type MoK\a
_diffrn_radiation_wavelength 0.71073
_diffrn_reflns_av_R_equivalents 0.0720
_diffrn_reflns_limit_h_max 16
_diffrn_reflns_limit_h_min -16
_diffrn_reflns_limit_k_max 19
_diffrn_reflns_limit_k_min -19
_diffrn_reflns_limit_l_max 18
_diffrn_reflns_limit_l_min -19
_diffrn_reflns_number 13264
_diffrn_reflns_theta_full 25.242
_diffrn_reflns_theta_max 25.875
_diffrn_reflns_theta_min 1.959
_exptl_absorpt_coefficient_mu 1.994
_exptl_absorpt_correction_T_max 1.0000
_exptl_absorpt_correction_T_min 0.9492
_exptl_absorpt_correction_type multi-scan
_exptl_absorpt_process_details
;
(MULABS; Spek, 2009)
;
_exptl_crystal_colour 'pale yellow'
_exptl_crystal_density_diffrn 2.082
_exptl_crystal_description needle
_exptl_crystal_F_000 2128
_exptl_crystal_size_max 0.45
_exptl_crystal_size_mid 0.08
_exptl_crystal_size_min 0.08
_refine_diff_density_max 0.433
_refine_diff_density_min -0.438
_refine_ls_extinction_coef 0.00014(3)
_refine_ls_extinction_expression Fc^*^=kFc[1+0.001xFc^2^\l^3^/sin(2\q)]^-1/4^
_refine_ls_extinction_method SHELXL
_refine_ls_goodness_of_fit_ref 0.755
_refine_ls_hydrogen_treatment constr
_refine_ls_matrix_type full
_refine_ls_number_parameters 242
_refine_ls_number_reflns 3311
_refine_ls_number_restraints 0
_refine_ls_restrained_S_all 0.755
_refine_ls_R_factor_all 0.0735
_refine_ls_R_factor_gt 0.0303
_refine_ls_shift/su_max 0.000
_refine_ls_shift/su_mean 0.000
_refine_ls_structure_factor_coef Fsqd
_refine_ls_weighting_details 'w=1/[\s^2^(Fo^2^)+(0.0179P)^2^] where P=(Fo^2^+2Fc^2^)/3'
_refine_ls_weighting_scheme calc
_refine_ls_wR_factor_gt 0.0468
_refine_ls_wR_factor_ref 0.0518
_reflns_number_gt 1936
_reflns_number_total 3311
_reflns_threshold_expression 'I > 2\s(I)'
_cod_data_source_file wm5369sup1.cif
_cod_data_source_block III
_cod_database_code 2242044
_shelx_space_group_comment
;
The symmetry employed for this shelxl refinement is uniquely defined
by the following loop, which should always be used as a source of
symmetry information in preference to the above space-group names.
They are only intended as comments.
;
_shelxl_version_number 2014/6

loop_
_space_group_symop_operation_xyz
'x, y, z'
'-x, y, -z+1/2'
'x+1/2, y+1/2, z'
'-x+1/2, y+1/2, -z+1/2'
'-x, -y, -z'
'x, -y, z-1/2'
'-x+1/2, -y+1/2, -z'
'x+1/2, -y+1/2, z-1/2'

loop_
_atom_site_type_symbol
_atom_site_label
_atom_site_fract_x
_atom_site_fract_y
_atom_site_fract_z
_atom_site_U_iso_or_equiv
_atom_site_adp_type
_atom_site_calc_flag
_atom_site_occupancy
Ag Ag1 0.01942(2) 0.37808(2) -0.08024(3) 0.04096(12) Uani d 1
Ag Ag2 0.5000 -0.03325(3) 0.2500 0.05015(18) Uani d 1
S S1 0.09150(7) 0.43818(6) 0.08153(8) 0.0309(3) Uani d 1
S S2 0.37324(7) 0.12904(6) 0.20654(7) 0.0293(3) Uani d 1
O O11 0.0033(3) 0.2151(3) -0.1140(3) 0.0993(17) Uani d 1
O O12 0.0505(3) 0.1241(2) -0.0186(3) 0.0881(13) Uani d 1
O O13 -0.0038(3) 0.2406(3) 0.0181(3) 0.0871(14) Uani d 1
O O21 0.5000 -0.1915(3) 0.2500 0.082(2) Uani d 1
O O22 0.5755(3) -0.3025(3) 0.2419(3) 0.0890(15) Uani d 1
N N1 0.1890(2) 0.31443(19) -0.0280(2) 0.0228(8) Uani d 1
N N2 0.1418(2) 0.59202(19) 0.0729(2) 0.0278(8) Uani d 1
N N3 0.3466(2) -0.0278(2) 0.1875(2) 0.0277(8) Uani d 1
N N11 0.0173(3) 0.1915(3) -0.0375(4) 0.0643(14) Uani d 1
N N21 0.5000 -0.2669(3) 0.2500 0.0365(13) Uani d 1
C C1 0.2093(3) 0.2984(2) 0.0553(3) 0.0232(9) Uani d 1
C C2 0.2715(3) 0.2341(2) 0.0833(3) 0.0217(9) Uani d 1
C C3 0.1631(3) 0.3497(2) 0.1204(3) 0.0306(11) Uani d 1
H H3A 0.2161 0.3689 0.1632 0.037 Uiso calc 1
H H3B 0.1204 0.3136 0.1499 0.037 Uiso calc 1
C C4 0.1816(3) 0.5165(2) 0.0793(3) 0.0295(10) Uani d 1
C C5 0.2821(3) 0.5034(3) 0.0844(3) 0.0517(14) Uani d 1
H H5 0.3082 0.4497 0.0867 0.062 Uiso calc 1
C C6 0.3433(3) 0.5714(3) 0.0861(4) 0.0617(16) Uani d 1
H H6 0.4122 0.5645 0.0912 0.074 Uiso calc 1
C C7 0.3033(3) 0.6488(3) 0.0803(3) 0.0518(14) Uani d 1
H H7 0.3442 0.6956 0.0814 0.062 Uiso calc 1
C C8 0.2039(3) 0.6569(3) 0.0731(3) 0.0407(12) Uani d 1
H H8 0.1768 0.7102 0.0679 0.049 Uiso calc 1
C C9 0.2962(3) 0.2171(2) 0.1786(3) 0.0279(10) Uani d 1
H H9A 0.2341 0.2099 0.2036 0.034 Uiso calc 1
H H9B 0.3290 0.2660 0.2053 0.034 Uiso calc 1
C C11 0.2968(3) -0.0982(3) 0.1679(3) 0.0406(12) Uani d 1
H H11 0.3317 -0.1483 0.1722 0.049 Uiso calc 1
C C12 0.1982(4) -0.0998(3) 0.1421(3) 0.0568(15) Uani d 1
H H12 0.1653 -0.1501 0.1296 0.068 Uiso calc 1
C C13 0.1476(4) -0.0263(3) 0.1347(4) 0.0654(17) Uani d 1
H H13 0.0792 -0.0260 0.1174 0.079 Uiso calc 1
C C14 0.1966(3) 0.0468(3) 0.1524(3) 0.0492(13) Uani d 1
H H14 0.1631 0.0976 0.1466 0.059 Uiso calc 1
C C15 0.2959(3) 0.0433(2) 0.1789(3) 0.0276(10) Uani d 1

loop_
_atom_site_aniso_label
_atom_site_aniso_U_11
_atom_site_aniso_U_22
_atom_site_aniso_U_33
_atom_site_aniso_U_12
_atom_site_aniso_U_13
_atom_site_aniso_U_23
Ag1 0.02369(17) 0.0330(2) 0.0673(3) 0.00667(16) 0.01013(16) 0.0075(2)
Ag2 0.0223(3) 0.0276(3) 0.0975(5) 0.000 -0.0062(3) 0.000
S1 0.0246(5) 0.0246(6) 0.0447(7) 0.0066(5) 0.0092(5) 0.0023(5)
S2 0.0227(5) 0.0279(6) 0.0354(6) 0.0041(5) -0.0043(5) 0.0031(6)
O11 0.080(3) 0.112(4) 0.097(4) -0.053(3) -0.026(3) 0.032(3)
O12 0.058(2) 0.044(2) 0.160(4) 0.010(2) 0.000(2) 0.016(3)
O13 0.053(2) 0.061(3) 0.154(4) -0.013(2) 0.037(3) -0.001(3)
O21 0.106(4) 0.025(3) 0.129(5) 0.000 0.077(4) 0.000
O22 0.070(3) 0.100(3) 0.105(3) 0.054(3) 0.041(3) 0.036(3)
N1 0.0195(17) 0.0221(18) 0.027(2) 0.0040(14) 0.0037(16) 0.0043(16)
N2 0.0240(18) 0.0266(19) 0.033(2) 0.0020(15) 0.0058(16) -0.0011(16)
N3 0.0243(18) 0.0279(19) 0.030(2) -0.0017(16) 0.0012(16) 0.0009(18)
N11 0.030(2) 0.048(3) 0.114(5) -0.015(2) 0.004(3) -0.004(4)
N21 0.032(3) 0.037(3) 0.041(4) 0.000 0.005(3) 0.000
C1 0.017(2) 0.018(2) 0.034(3) 0.0004(16) 0.0019(19) 0.000(2)
C2 0.017(2) 0.018(2) 0.030(3) 0.0008(16) 0.0046(19) 0.005(2)
C3 0.034(2) 0.029(2) 0.031(3) 0.0115(19) 0.016(2) 0.006(2)
C4 0.022(2) 0.035(3) 0.031(3) 0.0032(19) 0.0019(19) 0.000(2)
C5 0.033(3) 0.043(3) 0.082(4) 0.010(2) 0.014(3) -0.001(3)
C6 0.026(3) 0.062(4) 0.098(5) -0.002(3) 0.012(3) -0.002(3)
C7 0.036(3) 0.050(3) 0.070(4) -0.010(2) 0.008(3) -0.009(3)
C8 0.037(3) 0.034(3) 0.053(3) 0.001(2) 0.010(2) 0.000(2)
C9 0.026(2) 0.023(2) 0.034(3) 0.0067(18) 0.000(2) 0.000(2)
C11 0.041(3) 0.032(3) 0.048(3) -0.005(2) -0.003(2) 0.003(2)
C12 0.048(3) 0.044(3) 0.072(4) -0.015(3) -0.020(3) 0.006(3)
C13 0.034(3) 0.054(4) 0.100(5) -0.007(3) -0.026(3) 0.018(3)
C14 0.032(3) 0.038(3) 0.074(4) 0.006(2) -0.010(2) 0.014(3)
C15 0.025(2) 0.030(2) 0.028(3) 0.0002(19) 0.0030(19) 0.006(2)

loop_
_atom_type_symbol
_atom_type_description
_atom_type_scat_dispersion_real
_atom_type_scat_dispersion_imag
_atom_type_scat_source
C C 0.0033 0.0016 'International Tables Vol C Tables 4.2.6.8 and 6.1.1.4'
H H 0.0000 0.0000 'International Tables Vol C Tables 4.2.6.8 and 6.1.1.4'
Ag Ag -0.8971 1.1015 'International Tables Vol C Tables 4.2.6.8 and 6.1.1.4'
N N 0.0061 0.0033 'International Tables Vol C Tables 4.2.6.8 and 6.1.1.4'
O O 0.0106 0.0060 'International Tables Vol C Tables 4.2.6.8 and 6.1.1.4'
S S 0.1246 0.1234 'International Tables Vol C Tables 4.2.6.8 and 6.1.1.4'

loop_
_geom_angle_atom_site_label_1
_geom_angle_atom_site_label_2
_geom_angle_atom_site_label_3
_geom_angle_site_symmetry_1
_geom_angle_site_symmetry_3
_geom_angle
_geom_angle_publ_flag
N1 Ag1 N2 . 5_565 155.31(11) yes
S1 Ag1 S2 . 7_555 122.71(3) yes
S1 Ag1 N1 . . 68.98(7) yes
S1 Ag1 N2 . 5_565 96.92(8) yes
S2 Ag1 N1 7_555 . 70.29(7) yes
S2 Ag1 N2 7_555 5_565 133.03(8) yes
S1 Ag1 O11 . . 122.18(10) yes
S1 Ag1 O13 . . 79.78(10) yes
S2 Ag1 O11 7_555 . 81.18(10) yes
S2 Ag1 O13 7_555 . 120.26(10) yes
O11 Ag1 N1 . . 73.76(11) yes
O11 Ag1 N2 . 5_565 99.33(12) yes
O13 Ag1 N1 . . 69.73(11) yes
O13 Ag1 N2 . 5_565 88.28(12) yes
O11 Ag1 O13 . . 45.99(14) yes
N3 Ag2 N3 . 2_655 175.41(12) yes
O21 Ag2 N3 . . 92.30(9) yes
O21 Ag2 N3 . 2_655 92.30(9) ?
C4 S1 C3 . . 103.19(19) ?
C4 S1 Ag1 . . 113.84(14) ?
C3 S1 Ag1 . . 98.68(14) ?
C15 S2 C9 . . 104.50(18) ?
C15 S2 Ag1 . 7 98.56(13) ?
C9 S2 Ag1 . 7 102.31(13) ?
N21 O21 Ag2 . . 180.0 ?
C2 N1 C1 7 . 118.2(3) ?
C2 N1 Ag1 7 . 116.4(3) ?
C1 N1 Ag1 . . 118.0(2) ?
C4 N2 C8 . . 117.6(3) ?
C4 N2 Ag1 . 5_565 125.4(2) ?
C8 N2 Ag1 . 5_565 116.4(3) ?
C15 N3 C11 . . 117.8(3) ?
C15 N3 Ag2 . . 121.9(3) ?
C11 N3 Ag2 . . 119.7(3) ?
O12 N11 O13 . . 121.3(6) ?
O12 N11 O11 . . 121.5(6) ?
O13 N11 O11 . . 117.2(6) ?
O22 N21 O22 . 2_655 122.4(6) ?
O22 N21 O21 . . 118.8(3) ?
O22 N21 O21 2_655 . 118.8(3) ?
N1 C1 C2 . . 120.7(3) ?
N1 C1 C3 . . 120.1(3) ?
C2 C1 C3 . . 119.2(4) ?
N1 C2 C1 7 . 121.1(4) ?
N1 C2 C9 7 . 118.4(3) ?
C1 C2 C9 . . 120.4(4) ?
C1 C3 S1 . . 117.4(3) ?
C1 C3 H3A . . 107.9 ?
S1 C3 H3A . . 107.9 ?
C1 C3 H3B . . 107.9 ?
S1 C3 H3B . . 107.9 ?
H3A C3 H3B . . 107.2 ?
N2 C4 C5 . . 122.4(4) ?
N2 C4 S1 . . 112.5(3) ?
C5 C4 S1 . . 125.1(3) ?
C4 C5 C6 . . 118.2(4) ?
C4 C5 H5 . . 120.9 ?
C6 C5 H5 . . 120.9 ?
C7 C6 C5 . . 119.7(4) ?
C7 C6 H6 . . 120.1 ?
C5 C6 H6 . . 120.1 ?
C8 C7 C6 . . 118.8(4) ?
C8 C7 H7 . . 120.6 ?
C6 C7 H7 . . 120.6 ?
N2 C8 C7 . . 123.1(4) ?
N2 C8 H8 . . 118.4 ?
C7 C8 H8 . . 118.4 ?
C2 C9 S2 . . 116.1(3) ?
C2 C9 H9A . . 108.3 ?
S2 C9 H9A . . 108.3 ?
C2 C9 H9B . . 108.3 ?
S2 C9 H9B . . 108.3 ?
H9A C9 H9B . . 107.4 ?
N3 C11 C12 . . 122.7(4) ?
N3 C11 H11 . . 118.6 ?
C12 C11 H11 . . 118.6 ?
C11 C12 C13 . . 118.5(4) ?
C11 C12 H12 . . 120.8 ?
C13 C12 H12 . . 120.8 ?
C14 C13 C12 . . 120.3(4) ?
C14 C13 H13 . . 119.9 ?
C12 C13 H13 . . 119.9 ?
C15 C14 C13 . . 117.7(4) ?
C15 C14 H14 . . 121.1 ?
C13 C14 H14 . . 121.1 ?
N3 C15 C14 . . 123.0(4) ?
N3 C15 S2 . . 111.5(3) ?
C14 C15 S2 . . 125.5(3) ?

loop_
_geom_bond_atom_site_label_1
_geom_bond_atom_site_label_2
_geom_bond_site_symmetry_2
_geom_bond_distance
_geom_bond_publ_flag
Ag1 N1 . 2.578(3) yes
Ag1 N2 5_565 2.267(3) yes
Ag1 S1 . 2.7943(13) yes
Ag1 S2 7_555 2.6010(11) yes
Ag1 O11 . 2.700(5) yes
Ag1 O13 . 2.752(5) yes
Ag2 N3 . 2.208(3) yes
Ag2 N3 2_655 2.208(3) ?
Ag2 O21 . 2.567(5) yes
S1 C4 . 1.770(4) ?
S1 C3 . 1.802(4) ?
S2 C15 . 1.769(4) ?
S2 C9 . 1.798(4) ?
S2 Ag1 7 2.6011(11) ?
O11 N11 . 1.255(6) ?
O12 N11 . 1.208(5) ?
O13 N11 . 1.239(6) ?
O21 N21 . 1.223(6) ?
O22 N21 . 1.200(4) ?
N1 C2 7 1.331(5) ?
N1 C1 . 1.332(5) ?
N2 C4 . 1.339(5) ?
N2 C8 . 1.351(5) ?
N2 Ag1 5_565 2.266(3) ?
N3 C15 . 1.343(5) ?
N3 C11 . 1.345(5) ?
N21 O22 2_655 1.200(4) ?
C1 C2 . 1.384(5) ?
C1 C3 . 1.512(5) ?
C2 N1 7 1.331(5) ?
C2 C9 . 1.523(5) ?
C3 H3A . 0.9800 ?
C3 H3B . 0.9800 ?
C4 C5 . 1.379(6) ?
C5 C6 . 1.382(6) ?
C5 H5 . 0.9400 ?
C6 C7 . 1.368(6) ?
C6 H6 . 0.9400 ?
C7 C8 . 1.353(6) ?
C7 H7 . 0.9400 ?
C8 H8 . 0.9400 ?
C9 H9A . 0.9800 ?
C9 H9B . 0.9800 ?
C11 C12 . 1.360(6) ?
C11 H11 . 0.9400 ?
C12 C13 . 1.377(6) ?
C12 H12 . 0.9400 ?
C13 C14 . 1.374(6) ?
C13 H13 . 0.9400 ?
C14 C15 . 1.372(6) ?
C14 H14 . 0.9400 ?

loop_
_geom_hbond_atom_site_label_D
_geom_hbond_atom_site_label_H
_geom_hbond_atom_site_label_A
_geom_hbond_site_symmetry_A
_geom_hbond_distance_DH
_geom_hbond_distance_HA
_geom_hbond_distance_DA
_geom_hbond_angle_DHA
C11 H11 O21 . 0.94 2.57 3.287(5) 133
C3 H3B O21 3_455 0.98 2.40 3.253(4) 145
C3 H3B O22 3_455 0.98 2.49 3.420(6) 158
C7 H7 O13 3_555 0.94 2.51 3.268(6) 138
C9 H9A O22 3_455 0.98 2.32 3.291(6) 171
C12 H12 O11 5_555 0.94 2.51 3.310(7) 142
C14 H14 O22 3_455 0.94 2.59 3.349(7) 138

loop_
_geom_torsion_atom_site_label_1
_geom_torsion_atom_site_label_2
_geom_torsion_atom_site_label_3
_geom_torsion_atom_site_label_4
_geom_torsion_site_symmetry_1
_geom_torsion_site_symmetry_4
_geom_torsion
C2 N1 C1 C2 7 . 1.2(6)
Ag1 N1 C1 C2 . . 150.0(3)
C2 N1 C1 C3 7 . -177.7(3)
Ag1 N1 C1 C3 . . -28.9(4)
N1 C1 C2 N1 . 7 -1.3(6)
C3 C1 C2 N1 . 7 177.7(3)
N1 C1 C2 C9 . . 178.7(3)
C3 C1 C2 C9 . . -2.3(5)
N1 C1 C3 S1 . . -6.3(5)
C2 C1 C3 S1 . . 174.7(3)
C4 S1 C3 C1 . . -85.5(3)
Ag1 S1 C3 C1 . . 31.6(3)
C8 N2 C4 C5 . . -1.0(6)
Ag1 N2 C4 C5 5_565 . -172.2(3)
C8 N2 C4 S1 . . 178.2(3)
Ag1 N2 C4 S1 5_565 . 7.1(4)
C3 S1 C4 N2 . . -164.1(3)
Ag1 S1 C4 N2 . . 90.0(3)
C3 S1 C4 C5 . . 15.1(5)
Ag1 S1 C4 C5 . . -90.8(4)
N2 C4 C5 C6 . . 2.3(7)
S1 C4 C5 C6 . . -176.8(4)
C4 C5 C6 C7 . . -1.7(8)
C5 C6 C7 C8 . . 0.0(8)
C4 N2 C8 C7 . . -0.8(6)
Ag1 N2 C8 C7 5_565 . 171.1(4)
C6 C7 C8 N2 . . 1.4(8)
N1 C2 C9 S2 7 . -2.7(5)
C1 C2 C9 S2 . . 177.3(3)
C15 S2 C9 C2 . . -72.0(3)
Ag1 S2 C9 C2 7 . 30.3(3)
C15 N3 C11 C12 . . -1.6(6)
Ag2 N3 C11 C12 . . 169.3(4)
N3 C11 C12 C13 . . 0.9(7)
C11 C12 C13 C14 . . 0.6(8)
C12 C13 C14 C15 . . -1.2(8)
C11 N3 C15 C14 . . 0.9(6)
Ag2 N3 C15 C14 . . -169.7(3)
C11 N3 C15 S2 . . -179.5(3)
Ag2 N3 C15 S2 . . 9.8(4)
C13 C14 C15 N3 . . 0.4(7)
C13 C14 C15 S2 . . -179.1(4)
C9 S2 C15 N3 . . 173.2(3)
Ag1 S2 C15 N3 7 . 68.1(3)
C9 S2 C15 C14 . . -7.2(4)
Ag1 S2 C15 C14 7 . -112.4(4)

_cod_database_fobs_code 2242044
